data_7242587
loop_
_publ_author_name
'Patel, Parth'
'Tak, Raj Kumar'
'Parmar, Bhavesh'
'Dabas, Shilpa'
'Patel, Brijesh'
'Suresh, Eringathodi'
'Khan, Noor-ul H.'
'Subramanian, Saravanan'

_publ_section_title
;
 Ring-opening hydrolysis of spiro-epoxyoxindoles using a reusable sulfonic
 acid functionalized nitrogen rich carbon catalyst
;
_journal_issue 21
_journal_name_full 'RSC Advances'
_journal_page_first 12808
_journal_page_last 12814
_journal_paper_doi 10.1039/D1RA01161H
_journal_volume 11
_journal_year 2021
_chemical_formula_sum 'C16 H14 Cl N O3'
_chemical_formula_weight 303.73
_chemical_name_common ORGANIC
_space_group_crystal_system orthorhombic
_space_group_IT_number 43
_space_group_name_Hall 'F 2 -2d'
_space_group_name_H-M_alt 'F d d 2'
_atom_sites_solution_hydrogens mixed
_audit_update_record
;
2019-10-24 deposited with the CCDC.	2021-03-15 downloaded from the CCDC.
;
_cell_angle_alpha 90
_cell_angle_beta 90
_cell_angle_gamma 90
_cell_formula_units_Z 16
_cell_length_a 62.210(8)
_cell_length_b 17.713(2)
_cell_length_c 5.2259(7)
_cell_measurement_reflns_used 3579
_cell_measurement_temperature 301.(2)
_cell_measurement_theta_max 21.4440
_cell_measurement_theta_min 2.3900
_cell_volume 5758.6(13)
_computing_cell_refinement 'Bruker SAINT'
_computing_data_collection 'Bruker APEX2'
_computing_data_reduction 'Bruker SAINT'
_computing_molecular_graphics 'Bruker SHELXTL'
_computing_publication_material 'Bruker SHELXTL'
_computing_structure_refinement 'SHELXL-2014 (Sheldrick 2014)'
_computing_structure_solution 'SHELXS-97 (Sheldrick 2008)'
_diffrn_ambient_temperature 301.(2)
_diffrn_detector_area_resol_mean 7.3910
_diffrn_measured_fraction_theta_full 0.995
_diffrn_measured_fraction_theta_max 0.995
_diffrn_measurement_device_type 'Bruker D8 QUEST'
_diffrn_measurement_method '\f and \w scans'
_diffrn_radiation_type MoK\a
_diffrn_radiation_wavelength 0.71073
_diffrn_reflns_av_R_equivalents 0.0835
_diffrn_reflns_av_unetI/netI 0.1146
_diffrn_reflns_limit_h_max 81
_diffrn_reflns_limit_h_min -82
_diffrn_reflns_limit_k_max 23
_diffrn_reflns_limit_k_min -22
_diffrn_reflns_limit_l_max 6
_diffrn_reflns_limit_l_min -6
_diffrn_reflns_number 18150
_diffrn_reflns_theta_full 28.36
_diffrn_reflns_theta_max 28.36
_diffrn_reflns_theta_min 2.39
_diffrn_source_type 'MICRO FOCUS TUBE'
_exptl_absorpt_coefficient_mu 0.274
_exptl_absorpt_correction_T_max 0.9820
_exptl_absorpt_correction_T_min 0.9060
_exptl_absorpt_correction_type multi-scan
_exptl_absorpt_process_details 'BRUKER SADABS'
_exptl_crystal_colour colourless
_exptl_crystal_density_diffrn 1.401
_exptl_crystal_density_method 'not measured'
_exptl_crystal_description ROD
_exptl_crystal_F_000 2528
_exptl_crystal_size_max 0.368
_exptl_crystal_size_mid 0.071
_exptl_crystal_size_min 0.068
_refine_diff_density_max 0.246
_refine_diff_density_min -0.266
_refine_ls_abs_structure_details
;

Flack x determined using 497 quotients [(I+)-(I-)]/[(I+)+(I-)]
(Parsons, Flack and Wagner, Acta Cryst. B69 (2013) 249-259).
;
_refine_ls_abs_structure_Flack 0.04(5)
_refine_ls_extinction_coef 0.0011(2)
_refine_ls_extinction_method 'SHELXL-2016/6 (Sheldrick 2016)'
_refine_ls_goodness_of_fit_ref 1.009
_refine_ls_hydrogen_treatment mixed
_refine_ls_matrix_type full
_refine_ls_number_parameters 194
_refine_ls_number_reflns 18150
_refine_ls_number_restraints 1
_refine_ls_restrained_S_all 1.009
_refine_ls_R_factor_all 0.1448
_refine_ls_R_factor_gt 0.0635
_refine_ls_shift/su_max 0.000
_refine_ls_shift/su_mean 0.000
_refine_ls_structure_factor_coef Fsqd
_refine_ls_weighting_details 'w=1/[\s^2^(Fo^2^)+(0.0561P)^2^] where P=(Fo^2^+2Fc^2^)/3'
_refine_ls_weighting_scheme calc
_refine_ls_wR_factor_gt 0.1328
_refine_ls_wR_factor_ref 0.1730
_reflns_number_gt 9343
_reflns_number_total 18150
_reflns_threshold_expression 'I > 2\s(I)'
_cod_data_source_file d1ra01161h2.cif
_cod_data_source_block 2G
_cod_depositor_comments
;
The following automatic conversions were performed:

data item '_exptl_absorpt_correction_type' value 'MULTI SCAN' was
changed to 'multi-scan' in accordance with the
/home/data/users/saulius/crontab/automatic-downloads/rss-feeds/RSC/lib/dictionaries/cif_core.dic
dictionary named 'cif_core.dic' version 2.4.2 last updated on
2011-04-26.

Automatic conversion script
Id: cif_fix_values 7556 2019-12-06 15:28:31Z antanas 
;
_cod_database_code 7242587

loop_
_space_group_symop_operation_xyz
'x, y, z'
'-x, -y, z'
'-x+1/4, y+1/4, z+1/4'
'x+3/4, -y+3/4, z+1/4'
'x, y+1/2, z+1/2'
'-x, -y+1/2, z+1/2'
'-x+1/4, y+3/4, z+3/4'
'x+3/4, -y+5/4, z+3/4'
'x+1/2, y, z+1/2'
'-x+1/2, -y, z+1/2'
'-x+3/4, y+1/4, z+3/4'
'x+5/4, -y+3/4, z+3/4'
'x+1/2, y+1/2, z'
'-x+1/2, -y+1/2, z'
'-x+3/4, y+3/4, z+1/4'
'x+5/4, -y+5/4, z+1/4'

loop_
_atom_site_type_symbol
_atom_site_label
_atom_site_fract_x
_atom_site_fract_y
_atom_site_fract_z
_atom_site_U_iso_or_equiv
_atom_site_adp_type
_atom_site_calc_flag
_atom_site_refinement_flags_adp
_atom_site_refinement_flags_occupancy
_atom_site_refinement_flags_posn
_atom_site_occupancy
_atom_site_disorder_assembly
_atom_site_disorder_group
Cl Cl1 0.04675(4) 0.03529(11) 0.8539(6) 0.0880(10) Uani d . . . 1 . .
O O1 0.09404(7) 0.4163(3) 0.7820(10) 0.0495(14) Uani d . . . 1 . .
O O2 0.10509(8) 0.3404(3) 1.2511(9) 0.0515(16) Uani d . . . 1 . .
H H2A 0.1111(13) 0.316(3) 1.352(13) 0.077 Uiso calc U . R 1 . .
O O3 0.12450(8) 0.2623(3) 0.6517(9) 0.0518(14) Uani d . . . 1 . .
H H3A 0.134345 0.232249 0.616633 0.078 Uiso d U . R 1 . .
N N1 0.07464(9) 0.3079(3) 0.7336(11) 0.0386(15) Uani d . . . 1 . .
C C1 0.03351(14) 0.3910(5) 0.8419(19) 0.064(2) Uani d . . . 1 . .
H H1 0.045025 0.410426 0.934367 0.077 Uiso calc U . R 1 . .
C C2 0.01288(17) 0.4060(5) 0.920(2) 0.085(3) Uani d . . . 1 . .
H H2 0.010595 0.435122 1.065547 0.102 Uiso calc U . R 1 . .
C C3 -0.00409(17) 0.3791(7) 0.788(3) 0.096(4) Uani d . . . 1 . .
H H3 -0.018016 0.390483 0.840419 0.115 Uiso calc U . R 1 . .
C C4 -0.00072(14) 0.3356(6) 0.581(2) 0.090(3) Uani d . . . 1 . .
H H4 -0.012414 0.316472 0.490495 0.108 Uiso calc U . R 1 . .
C C5 0.02008(13) 0.3188(4) 0.4989(17) 0.067(3) Uani d . . . 1 . .
H H5 0.022262 0.288103 0.3568 0.08 Uiso calc U . R 1 . .
C C6 0.03733(11) 0.3479(4) 0.6301(15) 0.0452(19) Uani d . . . 1 . .
C C7 0.05991(10) 0.3346(4) 0.5343(15) 0.0444(18) Uani d . . . 1 . .
H H7A 0.059475 0.297625 0.397385 0.053 Uiso calc U . R 1 . .
H H7B 0.065446 0.381318 0.463477 0.053 Uiso calc U . R 1 . .
C C8 0.07423(11) 0.2354(4) 0.8410(14) 0.0398(18) Uani d . . . 1 . .
C C9 0.06042(11) 0.1771(4) 0.7849(16) 0.048(2) Uani d . . . 1 . .
H H9 0.049648 0.181953 0.662605 0.058 Uiso calc U . R 1 . .
C C10 0.06342(12) 0.1103(4) 0.9207(17) 0.055(2) Uani d . . . 1 . .
C C11 0.07926(13) 0.1029(4) 1.1028(17) 0.058(2) Uani d . . . 1 . .
H H11 0.080692 0.057914 1.19309 0.07 Uiso calc U . R 1 . .
C C12 0.09314(12) 0.1629(4) 1.1515(15) 0.051(2) Uani d . . . 1 . .
H H12 0.103994 0.157855 1.272651 0.061 Uiso calc U . R 1 . .
C C13 0.09074(11) 0.2292(4) 1.0202(14) 0.0392(18) Uani d . . . 1 . .
C C14 0.10375(11) 0.3003(4) 1.0149(14) 0.0376(17) Uani d . . . 1 . .
C C15 0.09081(11) 0.3502(4) 0.8327(14) 0.0390(18) Uani d . . . 1 . .
C C16 0.12621(11) 0.2890(4) 0.9094(13) 0.0437(19) Uani d . . . 1 . .
H H16A 0.13405 0.336369 0.913136 0.052 Uiso calc U . R 1 . .
H H16B 0.133941 0.252584 1.012959 0.052 Uiso calc U . R 1 . .

loop_
_atom_site_aniso_label
_atom_site_aniso_U_11
_atom_site_aniso_U_22
_atom_site_aniso_U_33
_atom_site_aniso_U_12
_atom_site_aniso_U_13
_atom_site_aniso_U_23
Cl1 0.0851(17) 0.0498(13) 0.129(3) -0.0155(12) -0.0094(18) 0.0067(16)
O1 0.057(3) 0.041(3) 0.051(3) -0.006(2) -0.009(3) 0.001(3)
O2 0.060(4) 0.066(4) 0.028(3) 0.007(3) -0.004(3) -0.006(3)
O3 0.055(3) 0.069(3) 0.032(3) 0.017(2) 0.002(3) -0.003(3)
N1 0.038(3) 0.042(4) 0.035(4) 0.001(3) -0.005(3) 0.006(3)
C1 0.060(6) 0.070(6) 0.063(7) 0.010(4) -0.002(5) -0.002(5)
C2 0.077(7) 0.104(8) 0.075(8) 0.037(6) 0.014(7) 0.005(7)
C3 0.061(7) 0.129(10) 0.099(10) 0.027(7) 0.026(8) 0.039(8)
C4 0.041(6) 0.127(9) 0.101(9) -0.006(6) -0.008(6) 0.026(8)
C5 0.059(6) 0.080(6) 0.061(6) -0.006(5) -0.011(5) 0.000(5)
C6 0.043(5) 0.047(5) 0.045(5) 0.000(4) -0.004(4) 0.012(4)
C7 0.048(4) 0.047(4) 0.038(4) 0.001(3) -0.010(4) 0.006(4)
C8 0.042(4) 0.037(4) 0.040(5) 0.004(3) 0.003(4) 0.006(4)
C9 0.044(4) 0.047(5) 0.053(5) -0.004(3) -0.005(4) 0.002(4)
C10 0.056(5) 0.037(4) 0.072(6) -0.005(4) 0.005(5) 0.004(5)
C11 0.064(5) 0.046(5) 0.064(6) 0.007(4) 0.005(5) 0.019(5)
C12 0.058(5) 0.053(5) 0.041(5) 0.007(4) -0.001(4) 0.011(4)
C13 0.046(4) 0.039(4) 0.033(4) 0.005(3) 0.003(4) 0.003(4)
C14 0.041(4) 0.046(4) 0.027(4) 0.002(3) -0.002(4) -0.002(4)
C15 0.039(4) 0.044(4) 0.033(5) 0.002(4) 0.003(4) -0.001(4)
C16 0.041(5) 0.060(5) 0.030(5) 0.004(4) -0.002(4) 0.003(4)

loop_
_atom_type_symbol
_atom_type_description
_atom_type_scat_dispersion_real
_atom_type_scat_dispersion_imag
_atom_type_scat_source
C C 0.0033 0.0016 'International Tables Vol C Tables 4.2.6.8 and 6.1.1.4'
H H 0.0000 0.0000 'International Tables Vol C Tables 4.2.6.8 and 6.1.1.4'
Cl Cl 0.1484 0.1585 'International Tables Vol C Tables 4.2.6.8 and 6.1.1.4'
N N 0.0061 0.0033 'International Tables Vol C Tables 4.2.6.8 and 6.1.1.4'
O O 0.0106 0.0060 'International Tables Vol C Tables 4.2.6.8 and 6.1.1.4'

loop_
_geom_angle_atom_site_label_1
_geom_angle_atom_site_label_2
_geom_angle_atom_site_label_3
_geom_angle_site_symmetry_1
_geom_angle_site_symmetry_3
_geom_angle
_geom_angle_publ_flag
C14 O2 H2A . . 109.5 ?
C16 O3 H3A . . 111.3 ?
C15 N1 C8 . . 111.5(6) ?
C15 N1 C7 . . 123.8(6) ?
C8 N1 C7 . . 124.6(6) ?
C6 C1 C2 . . 120.8(9) ?
C6 C1 H1 . . 119.6 ?
C2 C1 H1 . . 119.6 ?
C3 C2 C1 . . 120.8(11) ?
C3 C2 H2 . . 119.6 ?
C1 C2 H2 . . 119.6 ?
C2 C3 C4 . . 119.4(11) ?
C2 C3 H3 . . 120.3 ?
C4 C3 H3 . . 120.3 ?
C3 C4 C5 . . 120.8(10) ?
C3 C4 H4 . . 119.6 ?
C5 C4 H4 . . 119.6 ?
C6 C5 C4 . . 119.5(9) ?
C6 C5 H5 . . 120.3 ?
C4 C5 H5 . . 120.3 ?
C1 C6 C5 . . 118.6(8) ?
C1 C6 C7 . . 121.2(7) ?
C5 C6 C7 . . 120.2(8) ?
N1 C7 C6 . . 113.3(6) ?
N1 C7 H7A . . 108.9 ?
C6 C7 H7A . . 108.9 ?
N1 C7 H7B . . 108.9 ?
C6 C7 H7B . . 108.9 ?
H7A C7 H7B . . 107.7 ?
C9 C8 C13 . . 123.0(7) ?
C9 C8 N1 . . 127.9(7) ?
C13 C8 N1 . . 109.1(6) ?
C8 C9 C10 . . 116.5(7) ?
C8 C9 H9 . . 121.8 ?
C10 C9 H9 . . 121.8 ?
C11 C10 C9 . . 122.0(7) ?
C11 C10 Cl1 . . 119.8(6) ?
C9 C10 Cl1 . . 118.2(7) ?
C10 C11 C12 . . 119.8(7) ?
C10 C11 H11 . . 120.1 ?
C12 C11 H11 . . 120.1 ?
C13 C12 C11 . . 119.7(7) ?
C13 C12 H12 . . 120.1 ?
C11 C12 H12 . . 120.1 ?
C12 C13 C8 . . 119.0(6) ?
C12 C13 C14 . . 132.3(7) ?
C8 C13 C14 . . 108.6(6) ?
O2 C14 C13 . . 115.8(6) ?
O2 C14 C16 . . 109.1(6) ?
C13 C14 C16 . . 113.2(6) ?
O2 C14 C15 . . 106.4(5) ?
C13 C14 C15 . . 102.3(6) ?
C16 C14 C15 . . 109.6(6) ?
O1 C15 N1 . . 124.8(7) ?
O1 C15 C14 . . 127.2(7) ?
N1 C15 C14 . . 108.0(6) ?
O3 C16 C14 . . 108.5(6) ?
O3 C16 H16A . . 110.0 ?
C14 C16 H16A . . 110.0 ?
O3 C16 H16B . . 110.0 ?
C14 C16 H16B . . 110.0 ?
H16A C16 H16B . . 108.4 ?

loop_
_geom_bond_atom_site_label_1
_geom_bond_atom_site_label_2
_geom_bond_site_symmetry_2
_geom_bond_distance
_geom_bond_publ_flag
Cl1 C10 . 1.721(7) ?
O1 C15 . 1.217(7) ?
O2 C14 . 1.427(8) ?
O2 H2A . 0.78(9) ?
O3 C16 . 1.431(8) ?
O3 H3A . 0.8325 ?
N1 C15 . 1.357(8) ?
N1 C8 . 1.401(8) ?
N1 C7 . 1.466(8) ?
C1 C6 . 1.366(11) ?
C1 C2 . 1.373(11) ?
C1 H1 . 0.93 ?
C2 C3 . 1.347(14) ?
C2 H2 . 0.93 ?
C3 C4 . 1.349(15) ?
C3 H3 . 0.93 ?
C4 C5 . 1.395(11) ?
C4 H4 . 0.93 ?
C5 C6 . 1.374(10) ?
C5 H5 . 0.93 ?
C6 C7 . 1.510(9) ?
C7 H7A . 0.97 ?
C7 H7B . 0.97 ?
C8 C9 . 1.376(9) ?
C8 C13 . 1.395(9) ?
C9 C10 . 1.391(9) ?
C9 H9 . 0.93 ?
C10 C11 . 1.376(10) ?
C11 C12 . 1.392(10) ?
C11 H11 . 0.93 ?
C12 C13 . 1.370(9) ?
C12 H12 . 0.93 ?
C13 C14 . 1.497(9) ?
C14 C16 . 1.516(9) ?
C14 C15 . 1.529(9) ?
C16 H16A . 0.97 ?
C16 H16B . 0.97 ?

loop_
_geom_torsion_atom_site_label_1
_geom_torsion_atom_site_label_2
_geom_torsion_atom_site_label_3
_geom_torsion_atom_site_label_4
_geom_torsion_site_symmetry_1
_geom_torsion_site_symmetry_2
_geom_torsion_site_symmetry_3
_geom_torsion_site_symmetry_4
_geom_torsion
_geom_torsion_publ_flag
C6 C1 C2 C3 . . . . -0.6(14) ?
C1 C2 C3 C4 . . . . 1.4(16) ?
C2 C3 C4 C5 . . . . -0.7(16) ?
C3 C4 C5 C6 . . . . -0.9(14) ?
C2 C1 C6 C5 . . . . -1.0(12) ?
C2 C1 C6 C7 . . . . 176.6(7) ?
C4 C5 C6 C1 . . . . 1.7(12) ?
C4 C5 C6 C7 . . . . -175.9(7) ?
C15 N1 C7 C6 . . . . -109.6(7) ?
C8 N1 C7 C6 . . . . 72.1(8) ?
C1 C6 C7 N1 . . . . 51.2(9) ?
C5 C6 C7 N1 . . . . -131.2(7) ?
C15 N1 C8 C9 . . . . -178.9(7) ?
C7 N1 C8 C9 . . . . -0.4(11) ?
C15 N1 C8 C13 . . . . 0.3(8) ?
C7 N1 C8 C13 . . . . 178.8(6) ?
C13 C8 C9 C10 . . . . 1.1(11) ?
N1 C8 C9 C10 . . . . -179.8(7) ?
C8 C9 C10 C11 . . . . 0.3(11) ?
C8 C9 C10 Cl1 . . . . -179.1(6) ?
C9 C10 C11 C12 . . . . -1.3(12) ?
Cl1 C10 C11 C12 . . . . 178.1(6) ?
C10 C11 C12 C13 . . . . 0.9(12) ?
C11 C12 C13 C8 . . . . 0.5(11) ?
C11 C12 C13 C14 . . . . -174.8(7) ?
C9 C8 C13 C12 . . . . -1.5(11) ?
N1 C8 C13 C12 . . . . 179.2(6) ?
C9 C8 C13 C14 . . . . 174.8(7) ?
N1 C8 C13 C14 . . . . -4.5(8) ?
C12 C13 C14 O2 . . . . -62.8(11) ?
C8 C13 C14 O2 . . . . 121.5(6) ?
C12 C13 C14 C16 . . . . 64.2(10) ?
C8 C13 C14 C16 . . . . -111.5(7) ?
C12 C13 C14 C15 . . . . -178.0(8) ?
C8 C13 C14 C15 . . . . 6.3(7) ?
C8 N1 C15 O1 . . . . -176.1(6) ?
C7 N1 C15 O1 . . . . 5.4(11) ?
C8 N1 C15 C14 . . . . 3.9(7) ?
C7 N1 C15 C14 . . . . -174.6(6) ?
O2 C14 C15 O1 . . . . 52.0(9) ?
C13 C14 C15 O1 . . . . 173.8(7) ?
C16 C14 C15 O1 . . . . -65.8(9) ?
O2 C14 C15 N1 . . . . -128.0(6) ?
C13 C14 C15 N1 . . . . -6.1(7) ?
C16 C14 C15 N1 . . . . 114.2(6) ?
O2 C14 C16 O3 . . . . -168.8(5) ?
C13 C14 C16 O3 . . . . 60.7(7) ?
C15 C14 C16 O3 . . . . -52.7(7) ?
